data_4132320
loop_
_publ_author_name
'Iwasawa, Nobuharu'
'Watanabe, Shoya'
'Ario, Akane'
'Sogo, Hideyuki'

_publ_section_title
;
 Re(I)-Catalyzed Hydropropargylation of Silyl Enol Ethers Utilizing
 Dynamic Interconversion of Vinylidene-Alkenylmetal Intermediates via
 1,5-Hydride Transfer.
;
_journal_issue 25
_journal_name_full 'Journal of the American Chemical Society'
_journal_page_first 7769
_journal_page_last 7772
_journal_paper_doi 10.1021/jacs.8b02903
_journal_volume 140
_journal_year 2018
_chemical_formula_sum 'C12 H12 O'
_chemical_formula_weight 172.22
_space_group_crystal_system monoclinic
_space_group_IT_number 4
_space_group_name_Hall 'P 2yb'
_space_group_name_H-M_alt 'P 1 21 1'
_atom_sites_solution_hydrogens geom
_audit_creation_method SHELXL-2017/1
_cell_angle_alpha 90
_cell_angle_beta 104.888(6)
_cell_angle_gamma 90
_cell_formula_units_Z 4
_cell_length_a 10.6225(6)
_cell_length_b 5.2027(3)
_cell_length_c 17.6456(10)
_cell_measurement_reflns_used 5913
_cell_measurement_temperature 123(2)
_cell_measurement_theta_max 31.0880
_cell_measurement_theta_min 1.9530
_cell_volume 942.46(10)
_computing_cell_refinement 'CrysAlisPro 1.171.38.46 (Rigaku OD, 2015)'
_computing_data_collection 'CrysAlisPro 1.171.38.46 (Rigaku OD, 2015)'
_computing_data_reduction 'CrysAlisPro 1.171.38.46 (Rigaku OD, 2015)'
_computing_structure_refinement 'SHELXL-2017/1 (Sheldrick, 2017)'
_computing_structure_solution 'SHELXL-2017/1 (Sheldrick, 2017)'
_diffrn_ambient_temperature 123(2)
_diffrn_measured_fraction_theta_full 0.996
_diffrn_measured_fraction_theta_max 0.997
_diffrn_measurement_device_type 'dtrek-CrysAlisPro-abstract goniometer imported rigaku-d*trek images'
_diffrn_measurement_method dtproprofit.ref
_diffrn_radiation_type MoK\a
_diffrn_radiation_wavelength 0.71073
_diffrn_reflns_av_R_equivalents 0.0387
_diffrn_reflns_av_unetI/netI 0.0481
_diffrn_reflns_Laue_measured_fraction_full 0.996
_diffrn_reflns_Laue_measured_fraction_max 0.997
_diffrn_reflns_limit_h_max 13
_diffrn_reflns_limit_h_min -13
_diffrn_reflns_limit_k_max 6
_diffrn_reflns_limit_k_min -6
_diffrn_reflns_limit_l_max 22
_diffrn_reflns_limit_l_min -22
_diffrn_reflns_number 11777
_diffrn_reflns_point_group_measured_fraction_full 0.985
_diffrn_reflns_point_group_measured_fraction_max 0.978
_diffrn_reflns_theta_full 25.242
_diffrn_reflns_theta_max 27.559
_diffrn_reflns_theta_min 2.565
_exptl_absorpt_coefficient_mu 0.076
_exptl_absorpt_correction_T_max 1.00000
_exptl_absorpt_correction_T_min 0.99271
_exptl_absorpt_correction_type multi-scan
_exptl_absorpt_process_details
;
CrysAlisPro 1.171.38.46 (Rigaku Oxford Diffraction, 2015)
Empirical absorption correction using spherical harmonics,
 implemented in SCALE3 ABSPACK scaling algorithm.
;
_exptl_crystal_colour colorless
_exptl_crystal_density_diffrn 1.214
_exptl_crystal_description Prism
_exptl_crystal_F_000 368
_exptl_crystal_size_max 0.130
_exptl_crystal_size_mid 0.080
_exptl_crystal_size_min 0.080
_refine_diff_density_max 0.433
_refine_diff_density_min -0.512
_refine_diff_density_rms 0.177
_refine_ls_abs_structure_details
;
 Flack x determined using 1103 quotients [(I+)-(I-)]/[(I+)+(I-)]
 (Parsons, Flack and Wagner, Acta Cryst. B69 (2013) 249-259).
;
_refine_ls_abs_structure_Flack -2.9(10)
_refine_ls_extinction_method none
_refine_ls_goodness_of_fit_ref 1.096
_refine_ls_hydrogen_treatment constr
_refine_ls_matrix_type full
_refine_ls_number_parameters 237
_refine_ls_number_reflns 4264
_refine_ls_number_restraints 1
_refine_ls_restrained_S_all 1.096
_refine_ls_R_factor_all 0.0786
_refine_ls_R_factor_gt 0.0479
_refine_ls_shift/su_max 0.135
_refine_ls_shift/su_mean 0.030
_refine_ls_structure_factor_coef Fsqd
_refine_ls_weighting_details 'w=1/[\s^2^(Fo^2^)+(0.0815P)^2^] where P=(Fo^2^+2Fc^2^)/3'
_refine_ls_weighting_scheme calc
_refine_ls_wR_factor_gt 0.1235
_refine_ls_wR_factor_ref 0.1526
_reflns_Friedel_coverage 0.766
_reflns_Friedel_fraction_full 0.971
_reflns_Friedel_fraction_max 0.954
_reflns_number_gt 3043
_reflns_number_total 4264
_reflns_threshold_expression 'I > 2\s(I)'
_cod_data_source_file ja8b02903_si_002.cif
_cod_data_source_block JJcrstal
_cod_original_sg_symbol_H-M 'P 21'
_cod_database_code 4132320
_shelx_shelxl_version_number 2017/1
_shelx_space_group_comment
;
The symmetry employed for this shelxl refinement is uniquely defined
by the following loop, which should always be used as a source of
symmetry information in preference to the above space-group names.
They are only intended as comments.
;
_shelx_estimated_absorpt_t_min 0.990
_shelx_estimated_absorpt_t_max 0.994

loop_
_space_group_symop_operation_xyz
'x, y, z'
'-x, y+1/2, -z'

loop_
_atom_site_label
_atom_site_type_symbol
_atom_site_fract_x
_atom_site_fract_y
_atom_site_fract_z
_atom_site_U_iso_or_equiv
_atom_site_adp_type
_atom_site_occupancy
_atom_site_site_symmetry_order
_atom_site_calc_flag
_atom_site_refinement_flags_posn
_atom_site_refinement_flags_adp
O001 O 0.9582(3) 0.3369(8) 0.47557(19) 0.0267(9) Uani 1 1 d . .
H23 H 1.002401 0.202218 0.487632 0.040 Uiso 1 1 calc R U
O002 O 0.9590(3) 0.6917(8) 0.97544(19) 0.0279(9) Uani 1 1 d . .
H24 H 0.993370 0.820835 1.001159 0.042 Uiso 1 1 calc R U
C003 C 0.7219(4) 0.6177(11) 0.4982(3) 0.0249(12) Uani 1 1 d . .
H1 H 0.784687 0.601214 0.547224 0.030 Uiso 1 1 calc R U
C004 C 0.7318(4) 0.4729(11) 0.4341(3) 0.0212(12) Uani 1 1 d . .
C005 C 0.8333(4) 0.2734(10) 0.4286(3) 0.0206(11) Uani 1 1 d . .
H2 H 0.806725 0.103886 0.446320 0.025 Uiso 1 1 calc R U
C006 C 0.6399(5) 0.4941(10) 0.3617(3) 0.0211(11) Uani 1 1 d . .
C007 C 0.8592(5) -0.0099(12) 0.2311(3) 0.0290(13) Uani 1 1 d . .
C008 C 0.8704(5) 0.0072(11) 0.3151(3) 0.0243(12) Uani 1 1 d . .
H3 H 0.962990 -0.015125 0.343761 0.029 Uiso 1 1 calc R U
H4 H 0.820453 -0.135340 0.330496 0.029 Uiso 1 1 calc R U
C009 C 0.5364(4) 0.6657(12) 0.3544(3) 0.0256(13) Uani 1 1 d . .
H5 H 0.473367 0.683249 0.305576 0.031 Uiso 1 1 calc R U
C00A C 0.8589(5) 1.0447(13) 0.7305(3) 0.0281(13) Uani 1 1 d . .
C00B C 0.6765(4) 0.3281(12) 0.3032(3) 0.0271(13) Uani 1 1 d . .
H6 H 0.665956 0.420375 0.252905 0.032 Uiso 1 1 calc R U
H7 H 0.622051 0.171013 0.293767 0.032 Uiso 1 1 calc R U
C00C C 0.8217(4) 0.2594(11) 0.3397(3) 0.0235(12) Uani 1 1 d . .
H8 H 0.876146 0.400472 0.326290 0.028 Uiso 1 1 calc R U
C00D C 0.5258(5) 0.8095(12) 0.4179(3) 0.0304(14) Uani 1 1 d . .
H9 H 0.454631 0.924418 0.412831 0.036 Uiso 1 1 calc R U
C00E C 0.6178(4) 0.7883(12) 0.4892(3) 0.0289(13) Uani 1 1 d . .
H10 H 0.609938 0.890710 0.532343 0.035 Uiso 1 1 calc R U
C00F C 0.6770(4) 0.7154(11) 0.8023(3) 0.0243(12) Uani 1 1 d . .
H11 H 0.665341 0.629933 0.750784 0.029 Uiso 1 1 calc R U
H12 H 0.624477 0.874907 0.795382 0.029 Uiso 1 1 calc R U
C00G C 0.5360(5) 0.3736(12) 0.8538(3) 0.0277(13) Uani 1 1 d . .
H13 H 0.471003 0.364802 0.805548 0.033 Uiso 1 1 calc R U
C00H C 0.7312(4) 0.5618(10) 0.9339(3) 0.0203(12) Uani 1 1 d . .
C00I C 0.6416(4) 0.5352(11) 0.8625(3) 0.0222(12) Uani 1 1 d . .
C00J C 0.8212(4) 0.7703(10) 0.8407(3) 0.0199(11) Uani 1 1 d . .
H14 H 0.874457 0.627477 0.827149 0.024 Uiso 1 1 calc R U
C00K C 0.5268(4) 0.2234(11) 0.9176(3) 0.0274(13) Uani 1 1 d . .
H15 H 0.457322 0.104036 0.911981 0.033 Uiso 1 1 calc R U
C00L C 0.8308(4) 0.7582(11) 0.9286(3) 0.0214(11) Uani 1 1 d . .
H16 H 0.804858 0.928097 0.946383 0.026 Uiso 1 1 calc R U
C00M C 0.6176(4) 0.2463(12) 0.9889(3) 0.0271(12) Uani 1 1 d . .
H17 H 0.609954 0.142881 1.031866 0.033 Uiso 1 1 calc R U
C10 C 0.8519(5) 1.0526(13) 0.6634(3) 0.0364(15) Uani 1 1 d . .
H18 H 0.846154 1.059054 0.608855 0.044 Uiso 1 1 calc R U
C00O C 0.7201(5) 0.4190(11) 0.9985(3) 0.0247(13) Uani 1 1 d . .
H19 H 0.781228 0.439039 1.047944 0.030 Uiso 1 1 calc R U
C11 C 0.8482(5) -0.0320(15) 0.1631(3) 0.0464(19) Uani 1 1 d . .
H20 H 0.839279 -0.049819 0.108443 0.056 Uiso 1 1 calc R U
C00Q C 0.8699(5) 1.0257(13) 0.8150(3) 0.0296(13) Uani 1 1 d . .
H21 H 0.819835 1.168020 0.830462 0.035 Uiso 1 1 calc R U
H22 H 0.962447 1.048728 0.843682 0.035 Uiso 1 1 calc R U

loop_
_atom_site_aniso_label
_atom_site_aniso_U_11
_atom_site_aniso_U_22
_atom_site_aniso_U_33
_atom_site_aniso_U_23
_atom_site_aniso_U_13
_atom_site_aniso_U_12
O001 0.0221(19) 0.021(2) 0.033(2) -0.0030(17) -0.0017(15) 0.0028(17)
O002 0.025(2) 0.024(2) 0.031(2) -0.0002(17) 0.0000(16) -0.0006(18)
C003 0.024(3) 0.022(3) 0.030(3) -0.009(2) 0.010(2) -0.005(2)
C004 0.025(3) 0.020(3) 0.022(3) 0.004(2) 0.011(2) 0.000(2)
C005 0.022(2) 0.013(2) 0.027(3) -0.002(2) 0.007(2) 0.002(2)
C006 0.023(3) 0.015(3) 0.026(3) 0.003(2) 0.007(2) 0.003(2)
C007 0.028(3) 0.023(3) 0.034(3) -0.002(3) 0.005(2) 0.007(3)
C008 0.031(3) 0.015(3) 0.025(3) -0.002(2) 0.005(2) 0.011(3)
C009 0.016(2) 0.027(3) 0.035(3) 0.013(2) 0.009(2) 0.005(2)
C00A 0.027(3) 0.025(3) 0.035(3) 0.002(3) 0.012(2) -0.006(3)
C00B 0.019(2) 0.035(3) 0.024(3) 0.006(2) 0.000(2) -0.007(2)
C00C 0.025(3) 0.023(3) 0.023(3) 0.003(2) 0.007(2) 0.003(3)
C00D 0.030(3) 0.026(3) 0.040(3) 0.002(3) 0.018(3) 0.003(3)
C00E 0.035(3) 0.023(3) 0.035(3) -0.003(3) 0.020(2) 0.001(3)
C00F 0.030(3) 0.018(3) 0.025(3) 0.008(2) 0.009(2) -0.010(2)
C00G 0.030(3) 0.027(3) 0.027(3) 0.007(2) 0.009(2) 0.002(3)
C00H 0.019(2) 0.015(3) 0.027(3) 0.001(2) 0.007(2) 0.007(2)
C00I 0.020(2) 0.021(3) 0.028(3) 0.002(2) 0.011(2) 0.006(2)
C00J 0.022(2) 0.011(2) 0.028(3) 0.002(2) 0.008(2) 0.001(2)
C00K 0.021(3) 0.028(3) 0.036(3) -0.003(3) 0.013(2) -0.006(3)
C00L 0.020(2) 0.023(3) 0.019(2) -0.002(2) 0.001(2) 0.006(2)
C00M 0.032(3) 0.026(3) 0.030(3) 0.004(3) 0.020(2) 0.006(3)
C10 0.045(3) 0.038(4) 0.029(3) -0.008(3) 0.015(2) -0.009(3)
C00O 0.028(3) 0.025(3) 0.023(3) -0.009(2) 0.010(2) 0.001(3)
C11 0.048(4) 0.054(4) 0.031(3) -0.016(3) 0.000(3) 0.023(3)
C00Q 0.034(3) 0.025(3) 0.031(3) 0.000(3) 0.012(2) 0.001(3)

loop_
_atom_type_symbol
_atom_type_description
_atom_type_scat_dispersion_real
_atom_type_scat_dispersion_imag
_atom_type_scat_source
C C 0.0033 0.0016 'International Tables Vol C Tables 4.2.6.8 and 6.1.1.4'
H H 0.0000 0.0000 'International Tables Vol C Tables 4.2.6.8 and 6.1.1.4'
O O 0.0106 0.0060 'International Tables Vol C Tables 4.2.6.8 and 6.1.1.4'

loop_
_geom_angle_atom_site_label_1
_geom_angle_atom_site_label_2
_geom_angle_atom_site_label_3
_geom_angle
C005 O001 H23 109.4
C00L O002 H24 109.5
C004 C003 C00E 118.5(5)
C004 C003 H1 120.8
C00E C003 H1 120.8
C003 C004 C006 121.5(5)
C003 C004 C005 128.9(4)
C006 C004 C005 109.6(4)
O001 C005 C004 112.2(4)
O001 C005 C00C 115.2(4)
C004 C005 C00C 103.0(4)
O001 C005 H2 108.7
C004 C005 H2 108.7
C00C C005 H2 108.7
C009 C006 C004 118.8(5)
C009 C006 C00B 130.8(5)
C004 C006 C00B 110.3(4)
C11 C007 C008 177.7(8)
C007 C008 C00C 113.6(5)
C007 C008 H3 108.9
C00C C008 H3 108.9
C007 C008 H4 108.9
C00C C008 H4 108.8
H3 C008 H4 107.7
C00D C009 C006 120.0(5)
C00D C009 H5 120.0
C006 C009 H5 120.0
C10 C00A C00Q 177.9(7)
C006 C00B C00C 104.9(4)
C006 C00B H6 110.8
C00C C00B H6 110.8
C006 C00B H7 110.7
C00C C00B H7 110.7
H6 C00B H7 108.8
C008 C00C C005 112.9(4)
C008 C00C C00B 117.2(5)
C005 C00C C00B 102.8(4)
C008 C00C H8 107.8
C005 C00C H8 107.9
C00B C00C H8 107.8
C009 C00D C00E 120.7(5)
C009 C00D H9 119.7
C00E C00D H9 119.7
C00D C00E C003 120.5(5)
C00D C00E H10 119.7
C003 C00E H10 119.7
C00J C00F C00I 101.6(4)
C00J C00F H11 111.4
C00I C00F H11 111.4
C00J C00F H12 111.5
C00I C00F H12 111.5
H11 C00F H12 109.3
C00I C00G C00K 118.4(5)
C00I C00G H13 120.8
C00K C00G H13 120.8
C00I C00H C00O 120.8(5)
C00I C00H C00L 110.3(5)
C00O C00H C00L 128.9(4)
C00H C00I C00G 120.9(5)
C00H C00I C00F 109.7(5)
C00G C00I C00F 129.3(4)
C00L C00J C00F 103.9(4)
C00L C00J C00Q 113.3(4)
C00F C00J C00Q 113.9(4)
C00L C00J H14 108.5
C00F C00J H14 108.5
C00Q C00J H14 108.5
C00M C00K C00G 120.7(5)
C00M C00K H15 119.7
C00G C00K H15 119.7
O002 C00L C00H 112.4(4)
O002 C00L C00J 113.5(4)
C00H C00L C00J 103.2(4)
O002 C00L H16 109.2
C00H C00L H16 109.2
C00J C00L H16 109.2
C00K C00M C00O 120.7(5)
C00K C00M H17 119.7
C00O C00M H17 119.7
C00A C10 H18 180.0
C00M C00O C00H 118.4(5)
C00M C00O H19 120.8
C00H C00O H19 120.8
C007 C11 H20 180.0
C00A C00Q C00J 114.4(5)
C00A C00Q H21 108.7
C00J C00Q H21 108.7
C00A C00Q H22 108.7
C00J C00Q H22 108.7
H21 C00Q H22 107.6

loop_
_geom_bond_atom_site_label_1
_geom_bond_atom_site_label_2
_geom_bond_distance
O001 C005 1.412(5)
O001 H23 0.8400
O002 C00L 1.441(5)
O002 H24 0.8400
C003 C004 1.385(7)
C003 C00E 1.395(7)
C003 H1 0.9500
C004 C006 1.400(6)
C004 C005 1.518(7)
C005 C00C 1.543(6)
C005 H2 1.0000
C006 C009 1.396(7)
C006 C00B 1.472(7)
C007 C11 1.180(7)
C007 C008 1.459(7)
C008 C00C 1.515(8)
C008 H3 0.9900
C008 H4 0.9900
C009 C00D 1.376(8)
C009 H5 0.9500
C00A C10 1.168(7)
C00A C00Q 1.469(7)
C00B C00C 1.553(6)
C00B H6 0.9900
C00B H7 0.9900
C00C H8 1.0000
C00D C00E 1.385(6)
C00D H9 0.9500
C00E H10 0.9500
C00F C00J 1.534(6)
C00F C00I 1.535(7)
C00F H11 0.9900
C00F H12 0.9900
C00G C00I 1.379(7)
C00G C00K 1.394(7)
C00G H13 0.9500
C00H C00I 1.377(6)
C00H C00O 1.390(7)
C00H C00L 1.491(8)
C00J C00L 1.530(6)
C00J C00Q 1.536(8)
C00J H14 1.0000
C00K C00M 1.380(6)
C00K H15 0.9500
C00L H16 1.0000
C00M C00O 1.388(7)
C00M H17 0.9500
C10 H18 0.9500
C00O H19 0.9500
C11 H20 0.9500
C00Q H21 0.9900
C00Q H22 0.9900

loop_
_geom_hbond_atom_site_label_D
_geom_hbond_atom_site_label_H
_geom_hbond_atom_site_label_A
_geom_hbond_distance_DH
_geom_hbond_distance_HA
_geom_hbond_distance_DA
_geom_hbond_angle_DHA
_geom_hbond_site_symmetry_A
_geom_hbond_publ_flag
O001 H23 O001 0.84 2.02 2.812(2) 157.5 2_746 yes
O002 H24 O002 0.84 2.01 2.809(2) 158.4 2_757 yes

loop_
_geom_torsion_atom_site_label_1
_geom_torsion_atom_site_label_2
_geom_torsion_atom_site_label_3
_geom_torsion_atom_site_label_4
_geom_torsion
C00E C003 C004 C006 -0.3(8)
C00E C003 C004 C005 -179.1(5)
C003 C004 C005 O001 -35.3(8)
C006 C004 C005 O001 145.8(5)
C003 C004 C005 C00C -159.7(6)
C006 C004 C005 C00C 21.3(5)
C003 C004 C006 C009 0.1(8)
C005 C004 C006 C009 179.1(5)
C003 C004 C006 C00B 177.6(5)
C005 C004 C006 C00B -3.4(6)
C004 C006 C009 C00D -0.3(8)
C00B C006 C009 C00D -177.2(6)
C009 C006 C00B C00C 161.1(5)
C004 C006 C00B C00C -16.0(6)
C007 C008 C00C C005 179.5(4)
C007 C008 C00C C00B 60.4(6)
O001 C005 C00C C008 80.8(6)
C004 C005 C00C C008 -156.7(4)
O001 C005 C00C C00B -152.0(5)
C004 C005 C00C C00B -29.5(5)
C006 C00B C00C C008 152.6(5)
C006 C00B C00C C005 28.2(6)
C006 C009 C00D C00E 0.8(8)
C009 C00D C00E C003 -1.0(9)
C004 C003 C00E C00D 0.7(8)
C00O C00H C00I C00G 2.4(8)
C00L C00H C00I C00G -176.7(5)
C00O C00H C00I C00F 179.8(5)
C00L C00H C00I C00F 0.7(6)
C00K C00G C00I C00H -4.5(9)
C00K C00G C00I C00F 178.7(5)
C00J C00F C00I C00H 19.6(6)
C00J C00F C00I C00G -163.3(5)
C00I C00F C00J C00L -31.4(5)
C00I C00F C00J C00Q -155.1(5)
C00I C00G C00K C00M 3.4(8)
C00I C00H C00L O002 -143.5(4)
C00O C00H C00L O002 37.5(7)
C00I C00H C00L C00J -20.9(5)
C00O C00H C00L C00J 160.1(5)
C00F C00J C00L O002 154.2(5)
C00Q C00J C00L O002 -81.7(6)
C00F C00J C00L C00H 32.3(5)
C00Q C00J C00L C00H 156.4(4)
C00G C00K C00M C00O -0.1(8)
C00K C00M C00O C00H -2.0(8)
C00I C00H C00O C00M 0.9(8)
C00L C00H C00O C00M 179.8(5)
C00L C00J C00Q C00A -178.6(4)
C00F C00J C00Q C00A -60.2(6)
